data_8101658
loop_
_publ_author_name
'Shoja, M.'

_publ_section_title
;
Crystal structure of 3-hydroxy-6-methoxyflavone, C~16~H~12~O~4~
;
_journal_issue 4
_journal_name_full 'Zeitschrift f\"ur Kristallographie - New Crystal Structures'
_journal_page_first 731
_journal_page_last 732
_journal_volume 213
_journal_year 1998
_chemical_formula_sum 'C16 H12 O4'
_chemical_formula_weight 268.27
_chemical_melting_point 477.6(5)
_space_group_IT_number 14
_symmetry_cell_setting monoclinic
_symmetry_space_group_name_Hall '-P 2ybc'
_symmetry_space_group_name_H-M 'P 1 21/c 1'
_cell_angle_alpha 90.00000
_cell_angle_beta 102.13(3)
_cell_angle_gamma 90.00000
_cell_formula_units_Z 4
_cell_length_a 6.745(9)
_cell_length_b 9.8761(9)
_cell_length_c 19.342(2)
_cell_measurement_temperature 293
_cell_volume 1259.7(17)
_diffrn_ambient_temperature 293
_exptl_crystal_density_diffrn 1.415
_refine_ls_R_factor_obs .038
_refine_ls_wR_factor_obs .038
_cod_depositor_comments
;
The following automatic conversions were performed:

'_chemical_melting_point' value '204-205\%C' was changed to
'477.6(5)' - it was converted from degrees Celsius(C) to Kelvins(K),
the average value was taken and precision was estimated.

Automatic conversion script
Id: cif_fix_values 1646 2011-03-28 12:23:43Z adriana 
;
_cod_original_sg_symbol_Hall -p_2ybc
_cod_original_sg_symbol_H-M 'P 21/c'
_cod_database_code 8101658

loop_
_symmetry_equiv_pos_as_xyz
+x,+y,+z
-x,1/2+y,1/2-z
-x,-y,-z
+x,1/2-y,1/2+z

loop_
_atom_site_aniso_label
_atom_site_aniso_U_11
_atom_site_aniso_U_22
_atom_site_aniso_U_33
_atom_site_aniso_U_12
_atom_site_aniso_U_13
_atom_site_aniso_U_23
O1 .0337(11) .0413(13) .0419(12) .0080(10) .0031(9) -.0090(10)
C9 .0296(15) .0367(18) .0364(16) .0033(14) .0047(13) .0005(14)
C3 .0275(16) .0337(17) .0352(16) .0061(13) .0045(12) .0014(13)
C10 .0275(15) .0311(17) .0349(15) .0047(13) .0071(12) .0022(13)
C4 .0301(16) .0338(17) .0351(17) .0030(14) .0051(13) .0017(13)
C2 .0302(16) .0335(17) .0358(16) .0045(13) .0068(12) .0018(14)
C6 .0276(16) .0491(20) .0480(20) .0065(15) .0071(14) .0084(16)
O4 .0366(12) .0503(14) .0461(13) .0137(11) -.0030(10) -.0177(11)
O3 .0335(12) .0486(14) .0424(13) .0149(11) -.0057(10) -.0144(11)
C5 .0307(17) .0379(18) .0371(16) .0049(14) .0058(13) .0003(15)
O6 .0310(12) .0690(17) .0595(16) .0178(12) -.0035(11) -.0058(13)
C7 .0348(18) .0410(20) .0530(20) .0126(15) .0150(15) .0016(16)
C1' .0323(16) .0367(17) .0328(16) -.0039(14) .0030(13) .0002(14)
C8 .0376(19) .0396(19) .0501(20) .0074(15) .0117(15) -.0041(16)
C2' .0431(20) .0501(20) .0480(20) -.0004(18) .0075(16) -.0103(17)
C6' .0420(20) .0441(20) .0452(19) .0040(17) -.0034(15) -.0078(17)
C5' .0411(20) .0541(20) .0500(20) .0007(18) -.0078(16) -.0007(18)
C11 .0350(20) .0851(30) .0601(30) .0101(20) -.0049(19) -.0091(20)
C3' .0601(20) .0520(20) .0480(20) -.0091(20) .0069(18) -.0156(18)
C4' .0461(20) .0570(20) .0460(20) -.0174(19) -.0024(17) -.0031(18)

loop_
_atom_site_label
_atom_site_fract_x
_atom_site_fract_y
_atom_site_fract_z
_atom_site_U_iso_or_equiv
_atom_site_thermal_displace_type
_atom_site_calc_flag
_atom_site_calc_attached_atom
_atom_site_occupancy
O1 .6807(3) .6329(2) .35010(11) .0397(11) Uani ? ? 1
C9 .8537(4) .6449(3) .40096(15) .0345(15) Uani ? ? 1
C3 .5274(4) .8114(3) .40116(15) .0324(15) Uani ? ? 1
C10 .8763(4) .7393(3) .45438(14) .0311(14) Uani ? ? 1
C4 .7069(4) .8294(3) .45721(15) .0333(15) Uani ? ? 1
C2 .5172(4) .7160(3) .35043(15) .0332(15) Uani ? ? 1
C6 1.2124(4) .6570(3) .49962(17) .0414(17) Uani ? ? 1
O4 .7103(3) .9176(2) .50320(11) .0460(12) Uani ? ? 1
O3 .3687(3) .8954(2) .40206(12) .0435(12) Uani ? ? 1
C5 1.0598(4) .7466(3) .50473(16) .0354(16) Uani ? ? 1
O6 1.3986(3) .6526(3) .54497(12) .0551(14) Uani ? ? 1
C7 1.1870(5) .5607(3) .44534(18) .0422(18) Uani ? ? 1
C1' .3459(4) .6815(3) .29244(15) .0345(15) Uani ? ? 1
C8 1.0105(5) .5542(3) .39566(18) .0420(18) Uani ? ? 1
C2' .3503(5) .5622(4) .25411(17) .047(2) Uani ? ? 1
C6' .1739(5) .7634(4) .27531(17) .0455(18) Uani ? ? 1
C5' .0115(5) .7257(4) .22231(18) .051(2) Uani ? ? 1
C11 1.4291(6) .7421(5) .6039(2) .062(2) Uani ? ? 1
C3' .1852(6) .5261(4) .20107(19) .054(2) Uani ? ? 1
C4' .0165(5) .6079(4) .18526(19) .051(2) Uani ? ? 1
H5 1.077(4) .817(3) .5446(16) .046(9) Uiso ? ? 1
H8 .988(5) .485(3) .3560(17) .055(10) Uiso ? ? 1
H6' .163(5) .849(3) .2991(16) .046(9) Uiso ? ? 1
H33 .394(5) .947(4) .4391(18) .049(11) Uiso ? ? 1
H3' .192(5) .435(4) .1723(17) .067(10) Uiso ? ? 1
H5' -.098(5) .788(3) .2091(17) .058(11) Uiso ? ? 1
H4' -.098(5) .580(3) .1477(17) .063(10) Uiso ? ? 1
H111 1.331(5) .722(4) .6384(19) .073(12) Uiso ? ? 1
H113 1.558(6) .723(4) .629(2) .090(13) Uiso ? ? 1
H2' .479(6) .502(4) .263(2) .063(12) Uiso ? ? 1
H7 1.297(5) .497(4) .4428(17) .068(11) Uiso ? ? 1
H112 1.415(6) .846(5) .588(2) .108(15) Uiso ? ? 1

loop_
_geom_bond_atom_site_label_1
_geom_bond_atom_site_label_2
_geom_bond_distance
_geom_bond_site_symmetry_1
_geom_bond_site_symmetry_2
_geom_bond_publ_flag
O1 C9 1.364(3) . . ?
O1 C2 1.376(4) . . ?
C9 C10 1.376(4) . . ?
C9 C8 1.406(5) . . ?
C3 C4 1.456(4) . . ?
C3 C2 1.352(4) . . ?
C3 O3 1.357(4) . . ?
C10 C4 1.459(4) . . ?
C10 C5 1.407(4) . . ?
C4 O4 1.241(4) . . ?
C2 C1' 1.471(4) . . ?
C6 C5 1.377(5) . . ?
C6 O6 1.373(4) . . ?
C6 C7 1.400(5) . . ?
O3 H33 .87(3) . . ?
C5 H5 1.02(3) . . ?
O6 C11 1.423(5) . . ?
C7 C8 1.365(4) . . ?
C7 H7 .98(4) . . ?
C1' C2' 1.395(5) . . ?
C1' C6' 1.396(5) . . ?
C8 H8 1.02(3) . . ?
C2' C3' 1.393(5) . . ?
C2' H2' 1.04(4) . . ?
C6' C5' 1.384(4) . . ?
C6' H6' .97(3) . . ?
C5' C4' 1.370(5) . . ?
C5' H5' .95(3) . . ?
C11 H111 1.05(4) . . ?
C11 H113 .92(4) . . ?
C11 H112 1.07(4) . . ?
C3' C4' 1.377(5) . . ?
C3' H3' 1.06(3) . . ?
C4' H4' .98(3) . . ?

loop_
_cod_related_entry_id
_cod_related_entry_database
_cod_related_entry_code
1 ChemSpider 600089
